data_4311471
loop_
_publ_author_name
'H\%akan Carlsson'
'Matti Haukka'
'Ebbe Nordlander'

_publ_section_title
;
 Structural and Functional Models of the Active Site of Zinc
 Phosphotriesterase
;
_journal_name_full 'Inorganic Chemistry'
_journal_page_first 5681
_journal_page_last 5687
_journal_paper_doi 10.1021/ic0354522
_journal_volume 43
_journal_year 2004
_chemical_formula_sum 'C76 H86 Cl2 N12 O18 Zn4'
_chemical_formula_weight 1787.95
_chemical_name_systematic
;
 ?
;
_space_group_IT_number 14
_symmetry_cell_setting monoclinic
_symmetry_space_group_name_Hall '-P 2yn'
_symmetry_space_group_name_H-M 'P 1 21/n 1'
_atom_sites_solution_hydrogens geom
_atom_sites_solution_primary direct
_atom_sites_solution_secondary difmap
_audit_creation_method SHELXL-97
_cell_angle_alpha 90.00
_cell_angle_beta 97.4863(5)
_cell_angle_gamma 90.00
_cell_formula_units_Z 2
_cell_length_a 12.17130(10)
_cell_length_b 13.5027(2)
_cell_length_c 23.9281(5)
_cell_measurement_temperature 150(2)
_cell_volume 3898.95(10)
_computing_cell_refinement 'Denzo/Scalepack (Otwinowski & Minor, 1997)'
_computing_data_collection 'Collect (Nonius BV, 1997-2000)'
_computing_data_reduction 'Denzo/Scalepack (Otwinowski & Minor, 1997)'
_computing_molecular_graphics 'ORTEP-3 for Windows (Farrugia, 1997-2001)'
_computing_publication_material SHELXL-97
_computing_structure_refinement 'SHELXL-97 (Sheldrick, 1997)'
_computing_structure_solution 'SHELXS-97 (Sheldrick, 1990)'
_diffrn_ambient_temperature 150(2)
_diffrn_detector_area_resol_mean 9
_diffrn_measured_fraction_theta_full 0.996
_diffrn_measured_fraction_theta_max 0.996
_diffrn_measurement_device '95mm CCD camera on \k-goniostat'
_diffrn_measurement_device_type KappaCCD
_diffrn_measurement_method CCD
_diffrn_radiation_monochromator 'horizonally mounted graphite crystal'
_diffrn_radiation_source 'fine-focus sealed tube'
_diffrn_radiation_type MoK\a
_diffrn_radiation_wavelength 0.71073
_diffrn_reflns_av_R_equivalents 0.0638
_diffrn_reflns_av_sigmaI/netI 0.0446
_diffrn_reflns_limit_h_max 15
_diffrn_reflns_limit_h_min -14
_diffrn_reflns_limit_k_max 16
_diffrn_reflns_limit_k_min -16
_diffrn_reflns_limit_l_max 29
_diffrn_reflns_limit_l_min -29
_diffrn_reflns_number 51189
_diffrn_reflns_theta_full 26.02
_diffrn_reflns_theta_max 26.02
_diffrn_reflns_theta_min 3.70
_exptl_absorpt_coefficient_mu 1.362
_exptl_absorpt_correction_T_max 0.28035
_exptl_absorpt_correction_T_min 0.24856
_exptl_absorpt_correction_type multi-scan
_exptl_absorpt_process_details 'Xprep in Shelxtl v. 5.1 (Bruker AXS, 1998)'
_exptl_crystal_colour block
_exptl_crystal_density_diffrn 1.523
_exptl_crystal_density_method 'not measured'
_exptl_crystal_description colorless
_exptl_crystal_F_000 1848
_exptl_crystal_size_max 0.30
_exptl_crystal_size_mid 0.20
_exptl_crystal_size_min 0.10
_refine_diff_density_max 0.562
_refine_diff_density_min -0.384
_refine_diff_density_rms 0.072
_refine_ls_extinction_method none
_refine_ls_goodness_of_fit_ref 1.068
_refine_ls_hydrogen_treatment constr
_refine_ls_matrix_type full
_refine_ls_number_parameters 510
_refine_ls_number_reflns 7658
_refine_ls_number_restraints 0
_refine_ls_restrained_S_all 1.068
_refine_ls_R_factor_all 0.0667
_refine_ls_R_factor_gt 0.0440
_refine_ls_shift/su_max 0.001
_refine_ls_shift/su_mean 0.000
_refine_ls_structure_factor_coef Fsqd
_refine_ls_weighting_details 'calc w=1/[\s^2^(Fo^2^)+(0.0386P)^2^+5.8750P] where P=(Fo^2^+2Fc^2^)/3'
_refine_ls_weighting_scheme calc
_refine_ls_wR_factor_gt 0.0985
_refine_ls_wR_factor_ref 0.1090
_reflns_number_gt 5889
_reflns_number_total 7658
_reflns_threshold_expression >2sigma(I)
_cod_data_source_file ic0354522si20031218_054516.cif
_cod_data_source_block structure_1
_cod_depositor_comments
;
The following automatic conversions were performed:
'_symmetry_cell_setting' value 'Monoclinic' changed to 'monoclinic'
according to '/home/saulius/struct/CIF-dictionaries/cif_core.dic'
dictionary named 'cif_core.dic' version 2.4.1 from 2010-06-29.

Automatic conversion script
Id: cif_fix_enum 1527 2010-12-29 10:47:43Z saulius 
;
_cod_original_sg_symbol_H-M 'P 21/n'
_cod_database_code 4311471

loop_
_symmetry_equiv_pos_as_xyz
'x, y, z'
'-x+1/2, y+1/2, -z+1/2'
'-x, -y, -z'
'x-1/2, -y-1/2, z-1/2'

loop_
_atom_site_label
_atom_site_type_symbol
_atom_site_fract_x
_atom_site_fract_y
_atom_site_fract_z
_atom_site_U_iso_or_equiv
_atom_site_adp_type
_atom_site_occupancy
_atom_site_symmetry_multiplicity
_atom_site_calc_flag
_atom_site_refinement_flags
_atom_site_disorder_assembly
_atom_site_disorder_group
C1 C 0.4192(3) 0.0393(3) 0.37261(15) 0.0326(8) Uani 1 1 d . . .
H1 H 0.3659 0.0214 0.3387 0.039 Uiso 1 1 calc R . .
C2 C 0.4507(3) -0.0551(3) 0.40488(18) 0.0415(9) Uani 1 1 d . . .
H2A H 0.5033 -0.0397 0.4384 0.062 Uiso 1 1 calc R . .
H2B H 0.4851 -0.1012 0.3807 0.062 Uiso 1 1 calc R . .
H2C H 0.3841 -0.0855 0.4165 0.062 Uiso 1 1 calc R . .
C3 C 0.5228(3) 0.0841(3) 0.35172(18) 0.0467(10) Uani 1 1 d . . .
H3A H 0.5050 0.1500 0.3359 0.070 Uiso 1 1 calc R . .
H3B H 0.5469 0.0412 0.3226 0.070 Uiso 1 1 calc R . .
H3C H 0.5823 0.0895 0.3833 0.070 Uiso 1 1 calc R . .
C4 C 0.4397(3) 0.1609(3) 0.45105(14) 0.0305(7) Uani 1 1 d . . .
H4A H 0.4673 0.2225 0.4353 0.037 Uiso 1 1 calc R . .
H4B H 0.5039 0.1175 0.4631 0.037 Uiso 1 1 calc R . .
C5 C 0.3807(3) 0.1850(3) 0.50037(14) 0.0304(7) Uani 1 1 d . . .
C6 C 0.4947(4) 0.3310(4) 0.5373(2) 0.0660(14) Uani 1 1 d . . .
H6A H 0.5663 0.2967 0.5415 0.099 Uiso 1 1 calc R . .
H6B H 0.4928 0.3773 0.5687 0.099 Uiso 1 1 calc R . .
H6C H 0.4850 0.3676 0.5016 0.099 Uiso 1 1 calc R . .
C7 C 0.3315(4) 0.2533(3) 0.57647(18) 0.0512(11) Uani 1 1 d . . .
H7 H 0.3280 0.2958 0.6078 0.061 Uiso 1 1 calc R . .
C8 C 0.2647(3) 0.1747(3) 0.56091(16) 0.0422(9) Uani 1 1 d . . .
H8 H 0.2051 0.1528 0.5798 0.051 Uiso 1 1 calc R . .
C9 C 0.2991(3) 0.1858(3) 0.37017(14) 0.0307(7) Uani 1 1 d . . .
H9A H 0.2458 0.1510 0.3421 0.037 Uiso 1 1 calc R . .
H9B H 0.3521 0.2214 0.3494 0.037 Uiso 1 1 calc R . .
C10 C 0.2365(3) 0.2609(2) 0.40051(14) 0.0296(7) Uani 1 1 d . . .
C11 C 0.2712(3) 0.3597(3) 0.40461(16) 0.0340(8) Uani 1 1 d . . .
H11 H 0.3381 0.3778 0.3908 0.041 Uiso 1 1 calc R . .
C12 C 0.2108(3) 0.4323(3) 0.42828(16) 0.0353(8) Uani 1 1 d . . .
C13 C 0.2515(3) 0.5382(3) 0.4337(2) 0.0515(11) Uani 1 1 d . . .
H13A H 0.2860 0.5503 0.4724 0.077 Uiso 1 1 calc R . .
H13B H 0.1887 0.5834 0.4246 0.077 Uiso 1 1 calc R . .
H13C H 0.3060 0.5495 0.4077 0.077 Uiso 1 1 calc R . .
C14 C 0.1110(3) 0.4044(3) 0.44588(15) 0.0322(8) Uani 1 1 d . . .
H14 H 0.0666 0.4536 0.4604 0.039 Uiso 1 1 calc R . .
C15 C 0.0739(3) 0.3071(2) 0.44306(14) 0.0279(7) Uani 1 1 d . . .
C16 C 0.1385(3) 0.2338(2) 0.42178(14) 0.0274(7) Uani 1 1 d . . .
C17 C -0.0353(3) 0.2810(3) 0.46238(14) 0.0294(7) Uani 1 1 d . . .
H17A H -0.0223 0.2342 0.4944 0.035 Uiso 1 1 calc R . .
H17B H -0.0694 0.3416 0.4758 0.035 Uiso 1 1 calc R . .
C18 C -0.2153(3) 0.2039(2) 0.43855(15) 0.0309(8) Uani 1 1 d . . .
H18A H -0.2757 0.1976 0.4068 0.037 Uiso 1 1 calc R . .
H18B H -0.2372 0.2550 0.4646 0.037 Uiso 1 1 calc R . .
C19 C -0.1994(3) 0.1056(3) 0.46929(15) 0.0321(8) Uani 1 1 d . . .
C20 C -0.1364(3) 0.2971(2) 0.36600(14) 0.0305(7) Uani 1 1 d . . .
H20A H -0.0733 0.3420 0.3626 0.037 Uiso 1 1 calc R . .
H20B H -0.2034 0.3378 0.3681 0.037 Uiso 1 1 calc R . .
C21 C -0.1543(3) 0.2297(3) 0.31647(15) 0.0350(8) Uani 1 1 d . . .
C22 C -0.2460(4) 0.3471(4) 0.2432(2) 0.0650(13) Uani 1 1 d . . .
H22A H -0.2573 0.3894 0.2752 0.098 Uiso 1 1 calc R . .
H22B H -0.3170 0.3371 0.2193 0.098 Uiso 1 1 calc R . .
H22C H -0.1936 0.3791 0.2211 0.098 Uiso 1 1 calc R . .
C23 C -0.1946(4) 0.1684(4) 0.2316(2) 0.0614(13) Uani 1 1 d . . .
H23 H -0.2220 0.1609 0.1928 0.074 Uiso 1 1 calc R . .
C24 C -0.1414(4) 0.0993(4) 0.2653(2) 0.0572(12) Uani 1 1 d . . .
H24 H -0.1233 0.0345 0.2540 0.069 Uiso 1 1 calc R . .
C25 C 0.0907(3) -0.0772(3) 0.35581(16) 0.0350(8) Uani 1 1 d . . .
C26 C 0.0891(3) -0.1599(3) 0.31120(15) 0.0355(8) Uani 1 1 d . . .
H26 H 0.0407 -0.1355 0.2770 0.043 Uiso 1 1 calc R . .
C27 C 0.0332(3) -0.2533(3) 0.33044(16) 0.0371(8) Uani 1 1 d . . .
C28 C -0.0053(3) -0.2634(3) 0.38097(17) 0.0456(10) Uani 1 1 d . . .
H28 H 0.0048 -0.2104 0.4072 0.055 Uiso 1 1 calc R . .
C29 C -0.0586(3) -0.3476(3) 0.39533(19) 0.0487(10) Uani 1 1 d . . .
H29 H -0.0857 -0.3510 0.4308 0.058 Uiso 1 1 calc R . .
C30 C -0.0729(3) -0.4260(3) 0.3597(2) 0.0528(11) Uani 1 1 d . . .
H30 H -0.1117 -0.4833 0.3692 0.063 Uiso 1 1 calc R . .
C31 C 0.2025(3) -0.1787(3) 0.29304(16) 0.0377(8) Uani 1 1 d . . .
C32 C 0.2733(3) -0.2520(3) 0.3173(2) 0.0541(11) Uani 1 1 d . . .
H32 H 0.2512 -0.2921 0.3465 0.065 Uiso 1 1 calc R . .
C33 C 0.3756(4) -0.2674(4) 0.2994(2) 0.0671(14) Uani 1 1 d . . .
H33 H 0.4224 -0.3189 0.3158 0.081 Uiso 1 1 calc R . .
C34 C 0.4093(4) -0.2089(4) 0.2585(2) 0.0665(14) Uani 1 1 d . . .
H34 H 0.4797 -0.2194 0.2464 0.080 Uiso 1 1 calc R . .
C36 C 0.3419(4) -0.1352(4) 0.2349(2) 0.0647(14) Uani 1 1 d . . .
H36 H 0.3662 -0.0937 0.2068 0.078 Uiso 1 1 calc R . .
C37 C 0.2381(3) -0.1203(4) 0.25153(18) 0.0518(11) Uani 1 1 d . . .
H37 H 0.1913 -0.0697 0.2343 0.062 Uiso 1 1 calc R . .
C38 C -0.0306(4) -0.4207(4) 0.3099(2) 0.0696(14) Uani 1 1 d . . .
H38 H -0.0375 -0.4757 0.2849 0.083 Uiso 1 1 calc R . .
C39 C 0.0225(4) -0.3356(4) 0.2954(2) 0.0686(14) Uani 1 1 d . . .
H39 H 0.0523 -0.3334 0.2606 0.082 Uiso 1 1 calc R . .
N1 N 0.3615(2) 0.1100(2) 0.40749(11) 0.0267(6) Uani 1 1 d . . .
N2 N 0.2969(2) 0.1321(2) 0.51359(12) 0.0304(6) Uani 1 1 d . . .
N3 N 0.4059(3) 0.2589(2) 0.53737(13) 0.0418(8) Uani 1 1 d . . .
N4 N -0.1128(2) 0.2354(2) 0.41680(11) 0.0267(6) Uani 1 1 d . . .
N5 N -0.2020(3) 0.2522(3) 0.26368(14) 0.0473(8) Uani 1 1 d . . .
N6 N -0.1174(3) 0.1378(2) 0.31889(13) 0.0400(7) Uani 1 1 d . . .
O1 O 0.2610(2) -0.08830(18) 0.49401(11) 0.0382(6) Uani 1 1 d . . .
O2 O 0.10869(17) 0.13668(16) 0.42153(10) 0.0300(5) Uani 1 1 d . . .
O3 O 0.18196(19) -0.05116(18) 0.38140(11) 0.0388(6) Uani 1 1 d . . .
O4 O -0.0019(2) -0.04353(19) 0.36316(14) 0.0515(8) Uani 1 1 d . . .
O5 O -0.12735(19) 0.04562(17) 0.45542(12) 0.0392(6) Uani 1 1 d . . .
O96 O -0.0180(3) 0.0042(3) 0.84853(17) 0.0768(11) Uani 1 1 d . . .
O97 O 0.0740(4) 0.0954(4) 0.92111(17) 0.1097(16) Uani 1 1 d . . .
O98 O 0.0703(3) 0.1522(3) 0.8329(2) 0.1010(15) Uani 1 1 d . . .
O99 O 0.1738(2) 0.0126(2) 0.85998(16) 0.0676(9) Uani 1 1 d . . .
Cl99 Cl 0.07564(7) 0.06512(7) 0.86562(4) 0.0402(2) Uani 1 1 d . . .
Zn1 Zn 0.23165(3) 0.03954(3) 0.448710(17) 0.02823(11) Uani 1 1 d . . .
Zn2 Zn -0.04000(3) 0.08790(3) 0.393552(19) 0.03272(12) Uani 1 1 d . . .

loop_
_atom_site_aniso_label
_atom_site_aniso_U_11
_atom_site_aniso_U_22
_atom_site_aniso_U_33
_atom_site_aniso_U_23
_atom_site_aniso_U_13
_atom_site_aniso_U_12
C1 0.0279(18) 0.039(2) 0.0307(19) 0.0003(16) 0.0038(14) 0.0024(14)
C2 0.033(2) 0.039(2) 0.054(2) 0.0034(18) 0.0115(17) 0.0079(15)
C3 0.040(2) 0.056(3) 0.048(2) 0.004(2) 0.0209(18) 0.0040(18)
C4 0.0272(17) 0.0327(19) 0.0312(19) 0.0038(15) 0.0019(13) -0.0060(14)
C5 0.0309(18) 0.0288(18) 0.0307(19) 0.0016(15) 0.0010(14) 0.0000(14)
C6 0.076(3) 0.060(3) 0.065(3) -0.019(3) 0.020(2) -0.042(3)
C7 0.062(3) 0.048(3) 0.047(2) -0.013(2) 0.020(2) -0.008(2)
C8 0.045(2) 0.043(2) 0.041(2) -0.0013(18) 0.0156(17) -0.0007(17)
C9 0.0263(17) 0.0342(19) 0.0311(19) 0.0054(15) 0.0022(13) 0.0010(14)
C10 0.0249(17) 0.0283(18) 0.0352(19) 0.0036(15) 0.0021(13) 0.0007(13)
C11 0.0256(17) 0.0309(19) 0.045(2) 0.0078(16) 0.0025(14) -0.0031(14)
C12 0.0309(18) 0.0264(19) 0.047(2) 0.0038(16) 0.0000(15) -0.0042(14)
C13 0.044(2) 0.031(2) 0.080(3) 0.000(2) 0.009(2) -0.0090(17)
C14 0.0295(18) 0.0271(18) 0.039(2) -0.0007(15) 0.0010(14) 0.0003(14)
C15 0.0240(16) 0.0264(17) 0.0317(18) 0.0000(14) -0.0024(13) -0.0013(13)
C16 0.0242(16) 0.0225(17) 0.0338(19) 0.0019(14) -0.0023(13) -0.0029(12)
C17 0.0271(17) 0.0269(18) 0.0332(19) -0.0016(15) 0.0006(13) -0.0006(13)
C18 0.0220(16) 0.0283(18) 0.043(2) 0.0040(15) 0.0068(14) 0.0003(13)
C19 0.0251(17) 0.0275(19) 0.043(2) 0.0050(15) 0.0005(15) -0.0065(13)
C20 0.0272(17) 0.0283(18) 0.0355(19) 0.0034(15) 0.0024(14) -0.0023(13)
C21 0.0295(18) 0.041(2) 0.034(2) -0.0001(16) 0.0033(14) -0.0050(15)
C22 0.067(3) 0.080(4) 0.045(3) 0.019(3) -0.004(2) 0.006(3)
C23 0.067(3) 0.077(4) 0.040(2) -0.015(2) 0.003(2) -0.012(3)
C24 0.062(3) 0.055(3) 0.054(3) -0.019(2) 0.007(2) -0.012(2)
C25 0.0292(19) 0.0280(19) 0.048(2) 0.0004(16) 0.0059(15) -0.0008(14)
C26 0.0325(19) 0.036(2) 0.037(2) -0.0016(16) 0.0023(15) -0.0013(15)
C27 0.036(2) 0.034(2) 0.041(2) -0.0069(16) 0.0051(16) -0.0008(15)
C28 0.057(3) 0.036(2) 0.042(2) -0.0012(18) 0.0013(19) -0.0085(18)
C29 0.047(2) 0.048(3) 0.050(3) 0.004(2) 0.0007(19) -0.0059(18)
C30 0.046(2) 0.038(2) 0.076(3) -0.005(2) 0.010(2) -0.0093(18)
C31 0.039(2) 0.037(2) 0.038(2) -0.0065(17) 0.0069(16) -0.0038(16)
C32 0.044(2) 0.053(3) 0.069(3) 0.010(2) 0.017(2) 0.0086(19)
C33 0.047(3) 0.072(3) 0.085(4) 0.001(3) 0.017(2) 0.016(2)
C34 0.045(3) 0.094(4) 0.063(3) -0.017(3) 0.016(2) -0.005(3)
C36 0.052(3) 0.095(4) 0.048(3) 0.000(3) 0.013(2) -0.020(3)
C37 0.044(2) 0.063(3) 0.048(2) 0.003(2) 0.0037(18) -0.011(2)
C38 0.081(4) 0.050(3) 0.081(4) -0.025(3) 0.019(3) -0.022(3)
C39 0.081(3) 0.066(3) 0.064(3) -0.024(3) 0.027(3) -0.028(3)
N1 0.0214(13) 0.0283(15) 0.0306(15) 0.0009(12) 0.0042(11) -0.0015(10)
N2 0.0279(15) 0.0317(16) 0.0328(16) 0.0051(13) 0.0080(12) -0.0008(12)
N3 0.0464(19) 0.0396(19) 0.0406(18) -0.0069(15) 0.0094(14) -0.0146(14)
N4 0.0206(13) 0.0253(14) 0.0340(16) 0.0013(12) 0.0022(11) -0.0020(10)
N5 0.0467(19) 0.058(2) 0.0361(19) -0.0003(17) 0.0023(14) -0.0044(16)
N6 0.0400(17) 0.0386(19) 0.0408(18) -0.0110(15) 0.0030(13) -0.0046(14)
O1 0.0403(14) 0.0307(14) 0.0450(15) 0.0065(12) 0.0110(12) -0.0019(11)
O2 0.0221(11) 0.0235(12) 0.0434(14) 0.0005(10) 0.0007(9) -0.0020(9)
O3 0.0308(14) 0.0364(14) 0.0478(16) -0.0106(12) -0.0001(11) 0.0042(10)
O4 0.0299(14) 0.0305(14) 0.095(2) -0.0189(15) 0.0116(14) -0.0003(11)
O5 0.0279(13) 0.0263(13) 0.0644(18) 0.0082(12) 0.0099(11) 0.0018(10)
O96 0.0426(18) 0.065(2) 0.121(3) -0.019(2) 0.0038(18) -0.0123(16)
O97 0.102(3) 0.160(5) 0.067(3) -0.051(3) 0.012(2) 0.012(3)
O98 0.081(3) 0.069(3) 0.154(4) 0.049(3) 0.015(3) 0.009(2)
O99 0.0371(16) 0.056(2) 0.111(3) -0.0187(19) 0.0164(16) 0.0068(14)
Cl99 0.0354(5) 0.0391(5) 0.0471(6) -0.0058(4) 0.0095(4) 0.0016(4)
Zn1 0.0223(2) 0.0254(2) 0.0370(2) 0.00278(17) 0.00372(15) -0.00056(15)
Zn2 0.0213(2) 0.0246(2) 0.0521(3) -0.00486(19) 0.00408(16) -0.00192(15)

loop_
_atom_type_symbol
_atom_type_description
_atom_type_scat_dispersion_real
_atom_type_scat_dispersion_imag
_atom_type_scat_source
C C 0.0033 0.0016 'International Tables Vol C Tables 4.2.6.8 and 6.1.1.4'
H H 0.0000 0.0000 'International Tables Vol C Tables 4.2.6.8 and 6.1.1.4'
N N 0.0061 0.0033 'International Tables Vol C Tables 4.2.6.8 and 6.1.1.4'
O O 0.0106 0.0060 'International Tables Vol C Tables 4.2.6.8 and 6.1.1.4'
Cl Cl 0.1484 0.1585 'International Tables Vol C Tables 4.2.6.8 and 6.1.1.4'
Zn Zn 0.2839 1.4301 'International Tables Vol C Tables 4.2.6.8 and 6.1.1.4'

loop_
_geom_angle_atom_site_label_1
_geom_angle_atom_site_label_2
_geom_angle_atom_site_label_3
_geom_angle
_geom_angle_site_symmetry_1
_geom_angle_site_symmetry_3
_geom_angle_publ_flag
N1 C1 C2 111.0(3) . . ?
N1 C1 C3 113.1(3) . . ?
C2 C1 C3 109.4(3) . . ?
N1 C1 H1 107.7 . . ?
C2 C1 H1 107.7 . . ?
C3 C1 H1 107.7 . . ?
C1 C2 H2A 109.5 . . ?
C1 C2 H2B 109.5 . . ?
H2A C2 H2B 109.5 . . ?
C1 C2 H2C 109.5 . . ?
H2A C2 H2C 109.5 . . ?
H2B C2 H2C 109.5 . . ?
C1 C3 H3A 109.5 . . ?
C1 C3 H3B 109.5 . . ?
H3A C3 H3B 109.5 . . ?
C1 C3 H3C 109.5 . . ?
H3A C3 H3C 109.5 . . ?
H3B C3 H3C 109.5 . . ?
N1 C4 C5 109.0(3) . . ?
N1 C4 H4A 109.9 . . ?
C5 C4 H4A 109.9 . . ?
N1 C4 H4B 109.9 . . ?
C5 C4 H4B 109.9 . . ?
H4A C4 H4B 108.3 . . ?
N2 C5 N3 111.2(3) . . ?
N2 C5 C4 122.6(3) . . ?
N3 C5 C4 126.2(3) . . ?
N3 C6 H6A 109.5 . . ?
N3 C6 H6B 109.5 . . ?
H6A C6 H6B 109.5 . . ?
N3 C6 H6C 109.5 . . ?
H6A C6 H6C 109.5 . . ?
H6B C6 H6C 109.5 . . ?
C8 C7 N3 106.1(3) . . ?
C8 C7 H7 126.9 . . ?
N3 C7 H7 126.9 . . ?
C7 C8 N2 109.2(3) . . ?
C7 C8 H8 125.4 . . ?
N2 C8 H8 125.4 . . ?
N1 C9 C10 114.9(3) . . ?
N1 C9 H9A 108.5 . . ?
C10 C9 H9A 108.5 . . ?
N1 C9 H9B 108.5 . . ?
C10 C9 H9B 108.5 . . ?
H9A C9 H9B 107.5 . . ?
C11 C10 C16 119.0(3) . . ?
C11 C10 C9 120.5(3) . . ?
C16 C10 C9 120.3(3) . . ?
C12 C11 C10 122.0(3) . . ?
C12 C11 H11 119.0 . . ?
C10 C11 H11 119.0 . . ?
C14 C12 C11 117.6(3) . . ?
C14 C12 C13 121.3(3) . . ?
C11 C12 C13 121.1(3) . . ?
C12 C13 H13A 109.5 . . ?
C12 C13 H13B 109.5 . . ?
H13A C13 H13B 109.5 . . ?
C12 C13 H13C 109.5 . . ?
H13A C13 H13C 109.5 . . ?
H13B C13 H13C 109.5 . . ?
C15 C14 C12 122.2(3) . . ?
C15 C14 H14 118.9 . . ?
C12 C14 H14 118.9 . . ?
C14 C15 C16 119.5(3) . . ?
C14 C15 C17 120.1(3) . . ?
C16 C15 C17 120.4(3) . . ?
O2 C16 C15 121.4(3) . . ?
O2 C16 C10 119.1(3) . . ?
C15 C16 C10 119.4(3) . . ?
N4 C17 C15 112.0(3) . . ?
N4 C17 H17A 109.2 . . ?
C15 C17 H17A 109.2 . . ?
N4 C17 H17B 109.2 . . ?
C15 C17 H17B 109.2 . . ?
H17A C17 H17B 107.9 . . ?
N4 C18 C19 111.3(3) . . ?
N4 C18 H18A 109.4 . . ?
C19 C18 H18A 109.4 . . ?
N4 C18 H18B 109.4 . . ?
C19 C18 H18B 109.4 . . ?
H18A C18 H18B 108.0 . . ?
O1 C19 O5 124.3(3) 3_556 . ?
O1 C19 C18 117.0(3) 3_556 . ?
O5 C19 C18 118.7(3) . . ?
N4 C20 C21 107.7(3) . . ?
N4 C20 H20A 110.2 . . ?
C21 C20 H20A 110.2 . . ?
N4 C20 H20B 110.2 . . ?
C21 C20 H20B 110.2 . . ?
H20A C20 H20B 108.5 . . ?
N6 C21 N5 110.8(3) . . ?
N6 C21 C20 121.8(3) . . ?
N5 C21 C20 127.3(3) . . ?
N5 C22 H22A 109.5 . . ?
N5 C22 H22B 109.5 . . ?
H22A C22 H22B 109.5 . . ?
N5 C22 H22C 109.5 . . ?
H22A C22 H22C 109.5 . . ?
H22B C22 H22C 109.5 . . ?
C24 C23 N5 107.3(4) . . ?
C24 C23 H23 126.3 . . ?
N5 C23 H23 126.3 . . ?
C23 C24 N6 108.8(4) . . ?
C23 C24 H24 125.6 . . ?
N6 C24 H24 125.6 . . ?
O3 C25 O4 126.2(4) . . ?
O3 C25 C26 118.3(3) . . ?
O4 C25 C26 115.5(3) . . ?
C31 C26 C27 113.8(3) . . ?
C31 C26 C25 112.8(3) . . ?
C27 C26 C25 110.7(3) . . ?
C31 C26 H26 106.3 . . ?
C27 C26 H26 106.3 . . ?
C25 C26 H26 106.3 . . ?
C28 C27 C39 116.2(4) . . ?
C28 C27 C26 124.6(3) . . ?
C39 C27 C26 119.2(4) . . ?
C27 C28 C29 122.2(4) . . ?
C27 C28 H28 118.9 . . ?
C29 C28 H28 118.9 . . ?
C30 C29 C28 121.0(4) . . ?
C30 C29 H29 119.5 . . ?
C28 C29 H29 119.5 . . ?
C29 C30 C38 118.6(4) . . ?
C29 C30 H30 120.7 . . ?
C38 C30 H30 120.7 . . ?
C37 C31 C32 118.1(4) . . ?
C37 C31 C26 119.5(4) . . ?
C32 C31 C26 122.4(4) . . ?
C33 C32 C31 120.8(4) . . ?
C33 C32 H32 119.6 . . ?
C31 C32 H32 119.6 . . ?
C34 C33 C32 120.1(5) . . ?
C34 C33 H33 119.9 . . ?
C32 C33 H33 119.9 . . ?
C36 C34 C33 119.9(4) . . ?
C36 C34 H34 120.0 . . ?
C33 C34 H34 120.0 . . ?
C34 C36 C37 120.5(5) . . ?
C34 C36 H36 119.8 . . ?
C37 C36 H36 119.8 . . ?
C31 C37 C36 120.5(4) . . ?
C31 C37 H37 119.7 . . ?
C36 C37 H37 119.7 . . ?
C30 C38 C39 120.3(4) . . ?
C30 C38 H38 119.8 . . ?
C39 C38 H38 119.8 . . ?
C38 C39 C27 121.5(4) . . ?
C38 C39 H39 119.2 . . ?
C27 C39 H39 119.2 . . ?
C4 N1 C9 109.3(3) . . ?
C4 N1 C1 112.4(2) . . ?
C9 N1 C1 109.9(3) . . ?
C4 N1 Zn1 108.63(19) . . ?
C9 N1 Zn1 103.02(18) . . ?
C1 N1 Zn1 113.1(2) . . ?
C5 N2 C8 106.5(3) . . ?
C5 N2 Zn1 112.4(2) . . ?
C8 N2 Zn1 138.5(2) . . ?
C5 N3 C7 107.0(3) . . ?
C5 N3 C6 127.0(3) . . ?
C7 N3 C6 126.0(3) . . ?
C20 N4 C18 111.9(2) . . ?
C20 N4 C17 114.3(3) . . ?
C18 N4 C17 110.3(3) . . ?
C20 N4 Zn2 109.5(2) . . ?
C18 N4 Zn2 101.98(19) . . ?
C17 N4 Zn2 108.19(19) . . ?
C21 N5 C23 106.5(4) . . ?
C21 N5 C22 127.5(4) . . ?
C23 N5 C22 125.8(4) . . ?
C21 N6 C24 106.5(4) . . ?
C21 N6 Zn2 118.0(2) . . ?
C24 N6 Zn2 135.5(3) . . ?
C19 O1 Zn1 116.8(2) 3_556 . ?
C16 O2 Zn2 123.98(19) . . ?
C16 O2 Zn1 115.87(18) . . ?
Zn2 O2 Zn1 120.08(11) . . ?
C25 O3 Zn1 135.0(2) . . ?
C25 O4 Zn2 129.2(2) . . ?
C19 O5 Zn2 117.4(2) . . ?
O97 Cl99 O98 106.2(3) . . ?
O97 Cl99 O99 110.9(3) . . ?
O98 Cl99 O99 110.2(2) . . ?
O97 Cl99 O96 109.5(3) . . ?
O98 Cl99 O96 110.2(3) . . ?
O99 Cl99 O96 109.8(2) . . ?
O2 Zn1 O1 141.72(9) . . ?
O2 Zn1 O3 90.26(9) . . ?
O1 Zn1 O3 85.72(10) . . ?
O2 Zn1 N2 92.59(10) . . ?
O1 Zn1 N2 95.08(11) . . ?
O3 Zn1 N2 174.25(10) . . ?
O2 Zn1 N1 96.91(9) . . ?
O1 Zn1 N1 121.32(10) . . ?
O3 Zn1 N1 93.56(10) . . ?
N2 Zn1 N1 81.14(10) . . ?
O2 Zn2 O4 100.09(10) . . ?
O2 Zn2 O5 113.36(10) . . ?
O4 Zn2 O5 100.71(11) . . ?
O2 Zn2 N6 119.51(11) . . ?
O4 Zn2 N6 94.48(13) . . ?
O5 Zn2 N6 120.90(11) . . ?
O2 Zn2 N4 89.66(9) . . ?
O4 Zn2 N4 169.37(11) . . ?
O5 Zn2 N4 78.99(10) . . ?
N6 Zn2 N4 76.89(11) . . ?

loop_
_geom_bond_atom_site_label_1
_geom_bond_atom_site_label_2
_geom_bond_distance
_geom_bond_site_symmetry_2
_geom_bond_publ_flag
C1 N1 1.501(4) . ?
C1 C2 1.514(5) . ?
C1 C3 1.539(5) . ?
C1 H1 1.0000 . ?
C2 H2A 0.9800 . ?
C2 H2B 0.9800 . ?
C2 H2C 0.9800 . ?
C3 H3A 0.9800 . ?
C3 H3B 0.9800 . ?
C3 H3C 0.9800 . ?
C4 N1 1.485(4) . ?
C4 C5 1.495(5) . ?
C4 H4A 0.9900 . ?
C4 H4B 0.9900 . ?
C5 N2 1.317(4) . ?
C5 N3 1.342(5) . ?
C6 N3 1.456(5) . ?
C6 H6A 0.9800 . ?
C6 H6B 0.9800 . ?
C6 H6C 0.9800 . ?
C7 C8 1.359(6) . ?
C7 N3 1.386(5) . ?
C7 H7 0.9500 . ?
C8 N2 1.372(5) . ?
C8 H8 0.9500 . ?
C9 N1 1.498(4) . ?
C9 C10 1.510(5) . ?
C9 H9A 0.9900 . ?
C9 H9B 0.9900 . ?
C10 C11 1.400(5) . ?
C10 C16 1.405(5) . ?
C11 C12 1.389(5) . ?
C11 H11 0.9500 . ?
C12 C14 1.388(5) . ?
C12 C13 1.514(5) . ?
C13 H13A 0.9800 . ?
C13 H13B 0.9800 . ?
C13 H13C 0.9800 . ?
C14 C15 1.388(5) . ?
C14 H14 0.9500 . ?
C15 C16 1.400(5) . ?
C15 C17 1.506(4) . ?
C16 O2 1.361(4) . ?
C17 N4 1.480(4) . ?
C17 H17A 0.9900 . ?
C17 H17B 0.9900 . ?
C18 N4 1.475(4) . ?
C18 C19 1.518(5) . ?
C18 H18A 0.9900 . ?
C18 H18B 0.9900 . ?
C19 O1 1.248(4) 3_556 ?
C19 O5 1.270(4) . ?
C20 N4 1.471(4) . ?
C20 C21 1.488(5) . ?
C20 H20A 0.9900 . ?
C20 H20B 0.9900 . ?
C21 N6 1.317(5) . ?
C21 N5 1.354(5) . ?
C22 N5 1.450(6) . ?
C22 H22A 0.9800 . ?
C22 H22B 0.9800 . ?
C22 H22C 0.9800 . ?
C23 C24 1.343(7) . ?
C23 N5 1.377(6) . ?
C23 H23 0.9500 . ?
C24 N6 1.380(5) . ?
C24 H24 0.9500 . ?
C25 O3 1.247(4) . ?
C25 O4 1.249(4) . ?
C25 C26 1.543(5) . ?
C26 C31 1.521(5) . ?
C26 C27 1.532(5) . ?
C26 H26 1.0000 . ?
C27 C28 1.359(5) . ?
C27 C39 1.389(6) . ?
C28 C29 1.375(6) . ?
C28 H28 0.9500 . ?
C29 C30 1.356(6) . ?
C29 H29 0.9500 . ?
C30 C38 1.360(7) . ?
C30 H30 0.9500 . ?
C31 C37 1.381(6) . ?
C31 C32 1.390(6) . ?
C32 C33 1.383(6) . ?
C32 H32 0.9500 . ?
C33 C34 1.364(7) . ?
C33 H33 0.9500 . ?
C34 C36 1.364(7) . ?
C34 H34 0.9500 . ?
C36 C37 1.388(6) . ?
C36 H36 0.9500 . ?
C37 H37 0.9500 . ?
C38 C39 1.385(7) . ?
C38 H38 0.9500 . ?
C39 H39 0.9500 . ?
N1 Zn1 2.187(3) . ?
N2 Zn1 2.069(3) . ?
N4 Zn2 2.279(3) . ?
N6 Zn2 2.024(3) . ?
O1 C19 1.248(4) 3_556 ?
O1 Zn1 2.045(2) . ?
O2 Zn2 1.960(2) . ?
O2 Zn1 2.032(2) . ?
O3 Zn1 2.051(2) . ?
O4 Zn2 1.995(3) . ?
O5 Zn2 2.014(3) . ?
O96 Cl99 1.423(3) . ?
O97 Cl99 1.392(4) . ?
O98 Cl99 1.410(4) . ?
O99 Cl99 1.411(3) . ?

loop_
_geom_torsion_atom_site_label_1
_geom_torsion_atom_site_label_2
_geom_torsion_atom_site_label_3
_geom_torsion_atom_site_label_4
_geom_torsion
_geom_torsion_site_symmetry_1
_geom_torsion_site_symmetry_2
_geom_torsion_site_symmetry_3
_geom_torsion_site_symmetry_4
_geom_torsion_publ_flag
N1 C4 C5 N2 28.1(4) . . . . ?
N1 C4 C5 N3 -153.8(3) . . . . ?
N3 C7 C8 N2 0.3(5) . . . . ?
N1 C9 C10 C11 110.3(4) . . . . ?
N1 C9 C10 C16 -73.9(4) . . . . ?
C16 C10 C11 C12 -1.0(5) . . . . ?
C9 C10 C11 C12 174.9(3) . . . . ?
C10 C11 C12 C14 -2.7(5) . . . . ?
C10 C11 C12 C13 178.3(4) . . . . ?
C11 C12 C14 C15 3.3(5) . . . . ?
C13 C12 C14 C15 -177.8(4) . . . . ?
C12 C14 C15 C16 -0.1(5) . . . . ?
C12 C14 C15 C17 -179.6(3) . . . . ?
C14 C15 C16 O2 175.8(3) . . . . ?
C17 C15 C16 O2 -4.6(5) . . . . ?
C14 C15 C16 C10 -3.8(5) . . . . ?
C17 C15 C16 C10 175.8(3) . . . . ?
C11 C10 C16 O2 -175.3(3) . . . . ?
C9 C10 C16 O2 8.8(5) . . . . ?
C11 C10 C16 C15 4.3(5) . . . . ?
C9 C10 C16 C15 -171.6(3) . . . . ?
C14 C15 C17 N4 121.0(3) . . . . ?
C16 C15 C17 N4 -58.6(4) . . . . ?
N4 C18 C19 O1 154.6(3) . . . 3_556 ?
N4 C18 C19 O5 -27.1(4) . . . . ?
N4 C20 C21 N6 -20.5(4) . . . . ?
N4 C20 C21 N5 163.8(3) . . . . ?
N5 C23 C24 N6 1.5(5) . . . . ?
O3 C25 C26 C31 -16.1(5) . . . . ?
O4 C25 C26 C31 164.8(3) . . . . ?
O3 C25 C26 C27 112.8(4) . . . . ?
O4 C25 C26 C27 -66.3(4) . . . . ?
C31 C26 C27 C28 125.7(4) . . . . ?
C25 C26 C27 C28 -2.7(5) . . . . ?
C31 C26 C27 C39 -52.6(5) . . . . ?
C25 C26 C27 C39 179.1(4) . . . . ?
C39 C27 C28 C29 -4.1(6) . . . . ?
C26 C27 C28 C29 177.6(4) . . . . ?
C27 C28 C29 C30 1.4(7) . . . . ?
C28 C29 C30 C38 1.9(7) . . . . ?
C27 C26 C31 C37 148.7(4) . . . . ?
C25 C26 C31 C37 -84.1(4) . . . . ?
C27 C26 C31 C32 -32.3(5) . . . . ?
C25 C26 C31 C32 95.0(4) . . . . ?
C37 C31 C32 C33 -1.4(7) . . . . ?
C26 C31 C32 C33 179.6(4) . . . . ?
C31 C32 C33 C34 1.6(8) . . . . ?
C32 C33 C34 C36 -0.3(8) . . . . ?
C33 C34 C36 C37 -1.2(8) . . . . ?
C32 C31 C37 C36 0.0(6) . . . . ?
C26 C31 C37 C36 179.1(4) . . . . ?
C34 C36 C37 C31 1.3(7) . . . . ?
C29 C30 C38 C39 -2.2(8) . . . . ?
C30 C38 C39 C27 -0.7(9) . . . . ?
C28 C27 C39 C38 3.8(7) . . . . ?
C26 C27 C39 C38 -177.8(5) . . . . ?
C5 C4 N1 C9 87.2(3) . . . . ?
C5 C4 N1 C1 -150.5(3) . . . . ?
C5 C4 N1 Zn1 -24.6(3) . . . . ?
C10 C9 N1 C4 -56.7(3) . . . . ?
C10 C9 N1 C1 179.5(3) . . . . ?
C10 C9 N1 Zn1 58.7(3) . . . . ?
C2 C1 N1 C4 76.5(3) . . . . ?
C3 C1 N1 C4 -46.9(4) . . . . ?
C2 C1 N1 C9 -161.4(3) . . . . ?
C3 C1 N1 C9 75.1(3) . . . . ?
C2 C1 N1 Zn1 -46.9(3) . . . . ?
C3 C1 N1 Zn1 -170.4(2) . . . . ?
N3 C5 N2 C8 1.1(4) . . . . ?
C4 C5 N2 C8 179.4(3) . . . . ?
N3 C5 N2 Zn1 166.5(2) . . . . ?
C4 C5 N2 Zn1 -15.2(4) . . . . ?
C7 C8 N2 C5 -0.9(4) . . . . ?
C7 C8 N2 Zn1 -160.2(3) . . . . ?
N2 C5 N3 C7 -0.9(4) . . . . ?
C4 C5 N3 C7 -179.2(4) . . . . ?
N2 C5 N3 C6 178.6(4) . . . . ?
C4 C5 N3 C6 0.3(6) . . . . ?
C8 C7 N3 C5 0.3(5) . . . . ?
C8 C7 N3 C6 -179.2(4) . . . . ?
C21 C20 N4 C18 -86.6(3) . . . . ?
C21 C20 N4 C17 147.2(3) . . . . ?
C21 C20 N4 Zn2 25.6(3) . . . . ?
C19 C18 N4 C20 151.4(3) . . . . ?
C19 C18 N4 C17 -80.2(3) . . . . ?
C19 C18 N4 Zn2 34.5(3) . . . . ?
C15 C17 N4 C20 -57.4(4) . . . . ?
C15 C17 N4 C18 175.6(3) . . . . ?
C15 C17 N4 Zn2 64.9(3) . . . . ?
N6 C21 N5 C23 0.5(4) . . . . ?
C20 C21 N5 C23 176.6(4) . . . . ?
N6 C21 N5 C22 -175.9(4) . . . . ?
C20 C21 N5 C22 0.3(6) . . . . ?
C24 C23 N5 C21 -1.2(5) . . . . ?
C24 C23 N5 C22 175.2(4) . . . . ?
N5 C21 N6 C24 0.4(4) . . . . ?
C20 C21 N6 C24 -175.9(3) . . . . ?
N5 C21 N6 Zn2 178.9(2) . . . . ?
C20 C21 N6 Zn2 2.5(4) . . . . ?
C23 C24 N6 C21 -1.2(5) . . . . ?
C23 C24 N6 Zn2 -179.2(3) . . . . ?
C15 C16 O2 Zn2 48.7(4) . . . . ?
C10 C16 O2 Zn2 -131.6(3) . . . . ?
C15 C16 O2 Zn1 -134.4(3) . . . . ?
C10 C16 O2 Zn1 45.2(4) . . . . ?
O4 C25 O3 Zn1 7.5(6) . . . . ?
C26 C25 O3 Zn1 -171.6(2) . . . . ?
O3 C25 O4 Zn2 24.5(6) . . . . ?
C26 C25 O4 Zn2 -156.4(3) . . . . ?
O1 C19 O5 Zn2 178.4(3) 3_556 . . . ?
C18 C19 O5 Zn2 0.3(4) . . . . ?
C16 O2 Zn1 O1 142.3(2) . . . . ?
Zn2 O2 Zn1 O1 -40.7(2) . . . . ?
C16 O2 Zn1 O3 -134.3(2) . . . . ?
Zn2 O2 Zn1 O3 42.71(14) . . . . ?
C16 O2 Zn1 N2 40.7(2) . . . . ?
Zn2 O2 Zn1 N2 -142.28(14) . . . . ?
C16 O2 Zn1 N1 -40.7(2) . . . . ?
Zn2 O2 Zn1 N1 136.33(13) . . . . ?
C19 O1 Zn1 O2 -26.9(3) 3_556 . . . ?
C19 O1 Zn1 O3 -111.9(3) 3_556 . . . ?
C19 O1 Zn1 N2 73.8(3) 3_556 . . . ?
C19 O1 Zn1 N1 156.5(2) 3_556 . . . ?
C25 O3 Zn1 O2 -39.0(4) . . . . ?
C25 O3 Zn1 O1 102.9(4) . . . . ?
C25 O3 Zn1 N2 -158.8(10) . . . . ?
C25 O3 Zn1 N1 -135.9(4) . . . . ?
C5 N2 Zn1 O2 -97.3(2) . . . . ?
C8 N2 Zn1 O2 61.2(4) . . . . ?
C5 N2 Zn1 O1 120.3(2) . . . . ?
C8 N2 Zn1 O1 -81.2(4) . . . . ?
C5 N2 Zn1 O3 22.4(12) . . . . ?
C8 N2 Zn1 O3 -179(47) . . . . ?
C5 N2 Zn1 N1 -0.7(2) . . . . ?
C8 N2 Zn1 N1 157.8(4) . . . . ?
C4 N1 Zn1 O2 106.4(2) . . . . ?
C9 N1 Zn1 O2 -9.5(2) . . . . ?
C1 N1 Zn1 O2 -128.1(2) . . . . ?
C4 N1 Zn1 O1 -75.8(2) . . . . ?
C9 N1 Zn1 O1 168.33(18) . . . . ?
C1 N1 Zn1 O1 49.8(2) . . . . ?
C4 N1 Zn1 O3 -162.9(2) . . . . ?
C9 N1 Zn1 O3 81.2(2) . . . . ?
C1 N1 Zn1 O3 -37.4(2) . . . . ?
C4 N1 Zn1 N2 14.8(2) . . . . ?
C9 N1 Zn1 N2 -101.1(2) . . . . ?
C1 N1 Zn1 N2 140.3(2) . . . . ?
C16 O2 Zn2 O4 147.3(3) . . . . ?
Zn1 O2 Zn2 O4 -29.47(16) . . . . ?
C16 O2 Zn2 O5 -106.3(3) . . . . ?
Zn1 O2 Zn2 O5 76.93(15) . . . . ?
C16 O2 Zn2 N6 46.2(3) . . . . ?
Zn1 O2 Zn2 N6 -130.54(14) . . . . ?
C16 O2 Zn2 N4 -28.5(3) . . . . ?
Zn1 O2 Zn2 N4 154.77(14) . . . . ?
C25 O4 Zn2 O2 -10.4(4) . . . . ?
C25 O4 Zn2 O5 -126.7(4) . . . . ?
C25 O4 Zn2 N6 110.7(4) . . . . ?
C25 O4 Zn2 N4 145.9(5) . . . . ?
C19 O5 Zn2 O2 100.8(2) . . . . ?
C19 O5 Zn2 O4 -153.2(2) . . . . ?
C19 O5 Zn2 N6 -51.3(3) . . . . ?
C19 O5 Zn2 N4 16.0(2) . . . . ?
C21 N6 Zn2 O2 -72.0(3) . . . . ?
C24 N6 Zn2 O2 105.9(4) . . . . ?
C21 N6 Zn2 O4 -176.2(3) . . . . ?
C24 N6 Zn2 O4 1.7(4) . . . . ?
C21 N6 Zn2 O5 78.5(3) . . . . ?
C24 N6 Zn2 O5 -103.7(4) . . . . ?
C21 N6 Zn2 N4 10.0(3) . . . . ?
C24 N6 Zn2 N4 -172.1(4) . . . . ?
C20 N4 Zn2 O2 100.1(2) . . . . ?
C18 N4 Zn2 O2 -141.3(2) . . . . ?
C17 N4 Zn2 O2 -25.0(2) . . . . ?
C20 N4 Zn2 O4 -56.6(7) . . . . ?
C18 N4 Zn2 O4 62.0(7) . . . . ?
C17 N4 Zn2 O4 178.3(6) . . . . ?
C20 N4 Zn2 O5 -146.0(2) . . . . ?
C18 N4 Zn2 O5 -27.36(19) . . . . ?
C17 N4 Zn2 O5 88.9(2) . . . . ?
C20 N4 Zn2 N6 -20.3(2) . . . . ?
C18 N4 Zn2 N6 98.3(2) . . . . ?
C17 N4 Zn2 N6 -145.4(2) . . . . ?
